data_1560166
loop_
_publ_author_name
'Wang, Chi-Hsien'
'Chen, Kai-Jen'
'Wu, Tsung-Huan'
'Chang, Hung-Kai'
'Tsuchido, Yoshitaka'
'Sei, Yoshihisa'
'Chen, Pei-Lin'
'Horie, Masaki'

_publ_section_title
;
 Ring rotation of ferrocene in interlocked molecules in single crystals
;
_journal_issue 11
_journal_name_full 'Chemical Science'
_journal_page_first 3871
_journal_page_last 3875
_journal_paper_doi 10.1039/D0SC06876D
_journal_volume 12
_journal_year 2021
_chemical_formula_moiety 'C12 H16 Fe N, F6 P, C H2 Cl2, C20 H24 O6'
_chemical_formula_sum 'C33 H42 Cl2 F6 Fe N O6 P'
_chemical_formula_weight 820.39
_chemical_name_systematic '[ferrocenylmethyl(methy) ammonium hexafluorophosphate][dibenzo[18]crown-6 ether]'
_space_group_crystal_system triclinic
_space_group_IT_number 2
_space_group_name_Hall '-P 1'
_space_group_name_H-M_alt 'P -1'
_atom_sites_solution_hydrogens geom
_atom_sites_solution_primary dual
_audit_creation_date 2020-03-17
_audit_creation_method
;
Olex2 1.3-ac4
(compiled 2019.04.23 svn.r3594 for Rigaku Oxford Diffraction, GUI svn.r5739)
;
_audit_update_record
;
2020-09-24 deposited with the CCDC.	2021-01-22 downloaded from the CCDC.
;
_cell_angle_alpha 94.917(2)
_cell_angle_beta 95.464(2)
_cell_angle_gamma 104.784(3)
_cell_formula_units_Z 2
_cell_length_a 9.8233(3)
_cell_length_b 11.6256(3)
_cell_length_c 16.7174(5)
_cell_measurement_reflns_used 7825
_cell_measurement_temperature 303(2)
_cell_measurement_theta_max 71.1620
_cell_measurement_theta_min 2.6780
_cell_volume 1825.52(10)
_computing_cell_refinement 'CrysAlisPro 1.171.40.68a (Rigaku OD, 2019)'
_computing_data_collection 'CrysAlisPro 1.171.40.68a (Rigaku OD, 2019)'
_computing_data_reduction 'CrysAlisPro 1.171.40.68a (Rigaku OD, 2019)'
_computing_molecular_graphics 'Olex2 (Dolomanov et al., 2009)'
_computing_publication_material 'Olex2 (Dolomanov et al., 2009)'
_computing_structure_refinement 'ShelXL (Sheldrick, 2015)'
_computing_structure_solution 'ShelXT (Sheldrick, 2015)'
_diffrn_ambient_temperature 303(2)
_diffrn_detector 'Hybrid Pixel Array Detector'
_diffrn_detector_area_resol_mean 10.0000
_diffrn_detector_type HyPix
_diffrn_measured_fraction_theta_full 0.999
_diffrn_measured_fraction_theta_max 0.977
_diffrn_measurement_details
;
List of Runs (angles in degrees, time in seconds):

  # Type    Start    End  Width  t~exp~   \w     \q     \k     \f   Frames
#--------------------------------------------------------------------------
  1  \w     18.00  43.00   0.50    0.05    --    0.00-121.00 -59.00   50
  2  \w     36.00  72.00   0.50    0.07    --   55.36-121.00 -59.00   72
  3  \w     42.00  67.00   0.50    0.07    --  110.71-121.00 -59.00   50
  4  \w     66.00 106.00   0.50    0.07    --  110.71-111.00-120.00   80
  5  \w     24.00  50.00   0.50    0.07    --  110.71-111.00-120.00   52
  6  \w     20.00  69.00   0.50    0.07    --  110.71-111.00 -60.00   98
  7  \w     26.00  59.00   0.50    0.07    --  110.71 -50.00 -60.00   66
  8  \w     27.00  58.00   0.50    0.07    --  110.71 -50.00 -30.00   62
  9  \w     26.00  59.00   0.50    0.07    --  110.71 -50.00   0.00   66
 10  \w     26.00  51.00   0.50    0.07    --  110.71 -50.00  60.00   50
 11  \w     27.00  53.00   0.50    0.07    --  110.71 -50.00  90.00   52
 12  \w     13.00  53.00   0.50    0.07    --   55.36 -45.00 150.00   80
 13  \w     33.00  58.00   0.50    0.05    --    0.00-151.00 139.00   50
 14  \w     80.00 105.00   0.50    0.07    --   55.36-151.00 139.00   50
 15  \w     64.00 130.00   0.50    0.07    --  110.71-151.00 139.00  132
 16  \w     32.00  60.00   0.50    0.07    --  110.71-151.00 139.00   56
 17  \w     33.00 107.00   0.50    0.07    --  110.71-111.00 -30.00  148
 18  \w     26.00  58.00   0.50    0.07    --  110.71 -50.00-150.00   64
 19  \w     32.00  58.00   0.50    0.07    --  110.71 -50.00-180.00   52
 20  \w     23.00 106.00   0.50    0.07    --  110.71-111.00-150.00  166
 21  \w     26.00  58.00   0.50    0.07    --  110.71 -50.00 -90.00   64
 22  \w     25.00  70.00   0.50    0.05    --    0.00  19.00 -60.00   90
 23  \w     35.00  61.00   0.50    0.05    --    0.00  19.00-150.00   52
 24  \w     -7.00  31.00   0.50    0.05    --    0.00  19.00-150.00   76
 25  \w    -22.00  20.00   0.50    0.05    --    0.00  19.00 -60.00   84
 26  \w    -31.00  23.00   0.50    0.07    --  -55.36  30.00   0.00  108
 27  \w    -20.00  18.00   0.50    0.07    --  -55.36  15.00  60.00   76
 28  \w    -21.00  13.00   0.50    0.07    --  -55.36  15.00   0.00   68
 29  \w    -33.00  22.00   0.50    0.07    --  -55.36  30.00 -60.00  110
 30  \w    -20.00  27.00   0.50    0.07    --  -55.36  15.00-120.00   94
 31  \w    -45.00 -20.00   0.50    0.05    --    0.00 121.00  22.00   50
 32  \w    -32.00   8.00   0.50    0.07    --  -55.36  30.00  30.00   80
 33  \w    -13.00  12.00   0.50    0.07    --  -55.36  15.00 150.00   50
 34  \w    -77.00 -51.00   0.50    0.07    -- -102.00 121.00  22.00   52
 35  \w    -92.00 -40.00   0.50    0.07    -- -102.00 178.00   0.00  104
 36  \w   -108.00 -59.00   0.50    0.07    --  -55.36 121.00  22.00   98
 37  \w   -143.00 -49.00   0.50    0.07    -- -102.00 178.00-150.00  188
 38  \w   -102.00 -62.00   0.50    0.07    --  -55.36 151.00-176.00   80
 39  \w    -57.00 -32.00   0.50    0.05    --    0.00 151.00-176.00   50
 40  \w     62.00 125.00   0.50    0.07    --   55.36 151.00-176.00  126
 41  \w     84.00 138.00   0.50    0.07    --   55.36 125.00 -90.00  108
 42  \w     88.00 115.00   0.50    0.07    --   55.36 121.00  22.00   54
 43  \w     81.00 106.00   0.50    0.07    --  110.71 121.00  22.00   50
 44  \w     87.00 129.00   0.50    0.07    --  110.71 111.00   0.00   84
 45  \w     91.00 126.00   0.50    0.07    --  110.71 178.00 -90.00   70
 46  \w    109.00 146.00   0.50    0.07    --  110.71 178.00-150.00   74
 47  \w    135.00 160.00   0.50    0.07    --  110.71 111.00-120.00   50
 48  \w     93.00 131.00   0.50    0.07    --  110.71 111.00-120.00   76
 49  \w     89.00 146.00   0.50    0.07    --  110.71 178.00-120.00  114
 50  \w     67.00  92.00   0.50    0.07    --  110.71 151.00-176.00   50
 51  \w     51.00  87.00   0.50    0.07    --  110.71 178.00-150.00   72
 52  \w     47.00  75.00   0.50    0.07    --  110.71 178.00 -90.00   56
 53  \w     49.00  81.00   0.50    0.07    --  110.71 178.00-120.00   64
 54  \w    135.00 161.00   0.50    0.07    --  110.71 111.00  90.00   52
 55  \w    145.00 170.00   0.50    0.07    --  110.71 111.00 120.00   50
 56  \w    117.00 144.00   0.50    0.07    --  110.71 178.00 120.00   54
 57  \w     95.00 121.00   0.50    0.07    --  110.71 111.00 120.00   52
 58  \w     87.00 115.00   0.50    0.07    --  110.71 111.00  90.00   56
 59  \w     73.00  99.00   0.50    0.07    --  110.71 178.00 120.00   52
 60  \w   -124.00 -28.00   0.50    0.07    -- -102.00 151.00-176.00  192
 61  \w    -59.00 -34.00   0.50    0.07    -- -102.00 111.00-180.00   50
 62  \w   -108.00 -66.00   0.50    0.07    -- -102.00 111.00-180.00   84
 63  \w   -127.00 -92.00   0.50    0.07    -- -102.00 -63.00   0.00   70
 64  \w   -131.00-101.00   0.50    0.07    -- -102.00-121.00 -59.00   60
 65  \w   -138.00 -78.00   0.50    0.07    --  -55.36-121.00 -59.00  120
 66  \w   -139.00 -81.00   0.50    0.07    --  -55.36-125.00  30.00  116
 67  \w    -88.00 -63.00   0.50    0.07    --  -55.36-151.00 139.00   50
 68  \w   -174.00-149.00   0.50    0.07    -- -102.00 -63.00   0.00   50
 69  \w   -139.00 -83.00   0.50    0.07    -- -102.00-111.00-120.00  112
 70  \w   -149.00 -83.00   0.50    0.07    -- -102.00 -91.00-120.00  132
;
_diffrn_measurement_device 'four-circle diffractometer'
_diffrn_measurement_device_type 'XtaLAB Synergy R, DW system, HyPix'
_diffrn_measurement_method '\w scans'
_diffrn_orient_matrix_type 'CrysAlisPro convention (1999,Acta A55,543-557)'
_diffrn_orient_matrix_UB_11 -0.0641952000
_diffrn_orient_matrix_UB_12 -0.0475586000
_diffrn_orient_matrix_UB_13 -0.0879950000
_diffrn_orient_matrix_UB_21 -0.0917632000
_diffrn_orient_matrix_UB_22 -0.1132947000
_diffrn_orient_matrix_UB_23 0.0291825000
_diffrn_orient_matrix_UB_31 -0.1189994000
_diffrn_orient_matrix_UB_32 0.0627226000
_diffrn_orient_matrix_UB_33 0.0094145000
_diffrn_radiation_monochromator mirror
_diffrn_radiation_probe x-ray
_diffrn_radiation_type 'Cu K\a'
_diffrn_radiation_wavelength 1.54184
_diffrn_reflns_av_R_equivalents 0.0327
_diffrn_reflns_av_unetI/netI 0.0341
_diffrn_reflns_Laue_measured_fraction_full 0.999
_diffrn_reflns_Laue_measured_fraction_max 0.977
_diffrn_reflns_limit_h_max 10
_diffrn_reflns_limit_h_min -12
_diffrn_reflns_limit_k_max 14
_diffrn_reflns_limit_k_min -13
_diffrn_reflns_limit_l_max 20
_diffrn_reflns_limit_l_min -20
_diffrn_reflns_number 18742
_diffrn_reflns_point_group_measured_fraction_full 0.999
_diffrn_reflns_point_group_measured_fraction_max 0.977
_diffrn_reflns_theta_full 67.684
_diffrn_reflns_theta_max 71.195
_diffrn_reflns_theta_min 2.673
_diffrn_source 'Rotating-anode X-ray tube'
_diffrn_source_type 'Rigaku (Cu) X-ray Source'
_exptl_absorpt_coefficient_mu 5.734
_exptl_absorpt_correction_T_max 1.00000
_exptl_absorpt_correction_T_min 0.03705
_exptl_absorpt_correction_type multi-scan
_exptl_absorpt_process_details
;
CrysAlisPro 1.171.40.68a (Rigaku Oxford Diffraction, 2019)
Empirical absorption correction using spherical harmonics,
 implemented in SCALE3 ABSPACK scaling algorithm.
;
_exptl_crystal_density_diffrn 1.492
_exptl_crystal_description Lump
_exptl_crystal_F_000 848
_exptl_crystal_recrystallization_method 'Re-crystallisation from solvent: CH2Cl2, diethylether'
_exptl_crystal_size_max 0.37
_exptl_crystal_size_mid 0.35
_exptl_crystal_size_min 0.15
_refine_diff_density_max 0.735
_refine_diff_density_min -0.432
_refine_diff_density_rms 0.054
_refine_ls_extinction_coef 0.0025(3)
_refine_ls_extinction_expression Fc^*^=kFc[1+0.001xFc^2^\l^3^/sin(2\q)]^-1/4^
_refine_ls_extinction_method 'SHELXL-2018/3 (Sheldrick 2018)'
_refine_ls_goodness_of_fit_ref 1.085
_refine_ls_hydrogen_treatment constr
_refine_ls_matrix_type full
_refine_ls_number_parameters 453
_refine_ls_number_reflns 6904
_refine_ls_number_restraints 0
_refine_ls_restrained_S_all 1.085
_refine_ls_R_factor_all 0.0618
_refine_ls_R_factor_gt 0.0546
_refine_ls_shift/su_max 0.000
_refine_ls_shift/su_mean 0.000
_refine_ls_structure_factor_coef Fsqd
_refine_ls_weighting_details 'w=1/[\s^2^(Fo^2^)+(0.0860P)^2^+0.7357P] where P=(Fo^2^+2Fc^2^)/3'
_refine_ls_weighting_scheme calc
_refine_ls_wR_factor_gt 0.1536
_refine_ls_wR_factor_ref 0.1587
_reflns_Friedel_coverage 0.000
_reflns_number_gt 5899
_reflns_number_total 6904
_reflns_threshold_expression 'I > 2\s(I)'
_cod_data_source_file d0sc06876d3.cif
_cod_data_source_block 200317_horie_8_+30
_cod_depositor_comments 'Adding full bibliography for 1560152--1560177.cif.'
_cod_original_cell_volume 1825.52(9)
_cod_database_code 1560166
_shelx_shelxl_version_number 2018/3
_chemical_oxdiff_formula CHNOClFePF
_shelx_space_group_comment
;
The symmetry employed for this shelxl refinement is uniquely defined
by the following loop, which should always be used as a source of
symmetry information in preference to the above space-group names.
They are only intended as comments.
;
_diffrn_oxdiff_digest_frames
;
01b2e62a7402a8addb39a73ebe0eaec1020005064d6
;
_reflns_odcompleteness_completeness 99.95
_reflns_odcompleteness_iscentric 1
_reflns_odcompleteness_theta 66.97
_olex2_refinement_description
;
1. Fixed Uiso
 At 1.2 times of:
  All C(H) groups, All C(H,H) groups, All N(H,H) groups
 At 1.5 times of:
  All C(H,H,H) groups
2.a Secondary CH2 refined with riding coordinates:
 N1(H1A,H1B), C43(H43A,H43B), C14(H14A,H14B), C15(H15A,H15B), C18(H18A,H18B),
 C17(H17A,H17B), C31(H31A,H31B), C30(H30A,H30B), C27(H27A,H27B), C28(H28A,H28B),
  C10(H10A,H10B)
2.b Aromatic/amide H refined with riding coordinates:
 C42(H42), C39(H39), C37(H37), C40(H40), C41(H41), C34(H34), C21(H21),
 C36(H36), C35(H35), C24(H24), C48(H48), C23(H23), C47(H47), C49(H49), C46(H46),
  C50(H50), C22(H22)
2.c Idealised Me refined as rotating group:
 C45(H45A,H45B,H45C)
;
_olex2_submission_special_instructions 'No special instructions were received'
_oxdiff_exptl_absorpt_empirical_details
;
Empirical correction (ABSPACK) includes:
- Absorption correction using spherical harmonics
- Frame scaling
;
_oxdiff_exptl_absorpt_empirical_full_max 17.607
_oxdiff_exptl_absorpt_empirical_full_min 0.559

loop_
_space_group_symop_operation_xyz
'x, y, z'
'-x, -y, -z'

loop_
_atom_site_label
_atom_site_type_symbol
_atom_site_fract_x
_atom_site_fract_y
_atom_site_fract_z
_atom_site_U_iso_or_equiv
_atom_site_adp_type
_atom_site_occupancy
_atom_site_site_symmetry_order
_atom_site_calc_flag
_atom_site_refinement_flags_posn
_atom_site_refinement_flags_adp
_atom_site_refinement_flags_occupancy
_atom_site_disorder_assembly
_atom_site_disorder_group
Fe1 Fe 1.28764(5) 0.74558(4) 0.93193(3) 0.04922(17) Uani 1 1 d . . . . .
P1 P 0.20716(10) 0.26700(8) 0.78198(6) 0.0617(2) Uani 1 1 d . . . . .
Cl9 Cl 0.53763(18) 0.01800(14) 0.70134(12) 0.1320(6) Uani 1 1 d . . . . .
Cl11 Cl 0.3202(2) 0.02024(15) 0.57182(10) 0.1254(5) Uani 1 1 d . . . . .
O30 O 0.7248(2) 0.63059(19) 0.80044(12) 0.0544(5) Uani 1 1 d . . . . .
O13 O 0.8321(2) 0.82549(18) 0.73729(12) 0.0525(5) Uani 1 1 d . . . . .
O19 O 0.8135(2) 0.58514(19) 0.51523(12) 0.0560(5) Uani 1 1 d . . . . .
O16 O 0.9761(3) 0.81130(19) 0.60210(13) 0.0563(5) Uani 1 1 d . . . . .
O29 O 0.7929(3) 0.4193(2) 0.74701(14) 0.0664(6) Uani 1 1 d . . . . .
N1 N 0.9945(3) 0.6202(2) 0.70675(15) 0.0497(6) Uani 1 1 d . . . . .
H1A H 0.911764 0.564702 0.698177 0.060 Uiso 1 1 calc R . . . .
H1B H 0.978144 0.689952 0.697170 0.060 Uiso 1 1 calc R . . . .
O26 O 0.7780(3) 0.3850(2) 0.57890(15) 0.0724(7) Uani 1 1 d . . . . .
F6 F 0.1035(3) 0.1977(3) 0.70313(16) 0.1062(9) Uani 1 1 d . . . . .
F4 F 0.2191(4) 0.1421(2) 0.80794(18) 0.1128(10) Uani 1 1 d . . . . .
F2 F 0.1898(4) 0.3873(2) 0.7523(2) 0.1246(12) Uani 1 1 d . . . . .
C12 C 0.8160(3) 0.8394(3) 0.81825(17) 0.0483(6) Uani 1 1 d . . . . .
F8 F 0.3329(3) 0.2706(3) 0.7286(2) 0.1214(11) Uani 1 1 d . . . . .
C38 C 1.1859(3) 0.7275(3) 0.81898(17) 0.0450(6) Uani 1 1 d . . . . .
C43 C 1.0552(3) 0.6289(3) 0.79412(18) 0.0509(7) Uani 1 1 d . . . . .
H43A H 0.983646 0.639689 0.828096 0.061 Uiso 1 1 calc R . . . .
H43B H 1.075869 0.553639 0.803755 0.061 Uiso 1 1 calc R . . . .
C42 C 1.3293(3) 0.7217(3) 0.81622(18) 0.0510(7) Uani 1 1 d . . . . .
H42 H 1.357582 0.657593 0.792619 0.061 Uiso 1 1 calc R . . . .
C39 C 1.1923(3) 0.8424(3) 0.85993(19) 0.0516(7) Uani 1 1 d . . . . .
H39 H 1.114782 0.871120 0.869995 0.062 Uiso 1 1 calc R . . . .
C33 C 0.7606(3) 0.7340(3) 0.85203(18) 0.0515(7) Uani 1 1 d . . . . .
F5 F 0.3120(4) 0.3331(3) 0.8577(2) 0.1356(13) Uani 1 1 d . . . . .
C37 C 0.8536(4) 0.9488(3) 0.8657(2) 0.0608(8) Uani 1 1 d . . . . .
H37 H 0.889603 1.019441 0.843581 0.073 Uiso 1 1 calc R . . . .
C40 C 1.3358(4) 0.9045(3) 0.8824(2) 0.0582(8) Uani 1 1 d . . . . .
H40 H 1.369028 0.981073 0.910063 0.070 Uiso 1 1 calc R . . . .
C20 C 0.7039(3) 0.4917(3) 0.47847(18) 0.0517(7) Uani 1 1 d . . . . .
C45 C 1.0890(4) 0.5898(3) 0.6493(2) 0.0587(8) Uani 1 1 d . . . . .
H45A H 1.039558 0.573433 0.595504 0.088 Uiso 1 1 calc GR . . . .
H45B H 1.117119 0.520247 0.663679 0.088 Uiso 1 1 calc GR . . . .
H45C H 1.171641 0.655820 0.651487 0.088 Uiso 1 1 calc GR . . . .
C41 C 1.4207(3) 0.8308(3) 0.8558(2) 0.0580(8) Uani 1 1 d . . . . .
H41 H 1.519314 0.850449 0.862920 0.070 Uiso 1 1 calc R . . . .
C14 C 0.9051(4) 0.9304(3) 0.7047(2) 0.0565(7) Uani 1 1 d . . . . .
H14A H 1.002572 0.957525 0.730031 0.068 Uiso 1 1 calc R . . . .
H14B H 0.859505 0.994117 0.714781 0.068 Uiso 1 1 calc R . . . .
C15 C 0.9014(4) 0.8997(3) 0.6164(2) 0.0618(8) Uani 1 1 d . . . . .
H15A H 0.803761 0.869418 0.591735 0.074 Uiso 1 1 calc R . . . .
H15B H 0.944605 0.970859 0.592102 0.074 Uiso 1 1 calc R . . . .
C18 C 0.8376(5) 0.6940(3) 0.47865(19) 0.0670(9) Uani 1 1 d . . . . .
H18A H 0.760810 0.730957 0.485631 0.080 Uiso 1 1 calc R . . . .
H18B H 0.841743 0.677755 0.421170 0.080 Uiso 1 1 calc R . . . .
C17 C 0.9747(5) 0.7758(3) 0.5182(2) 0.0682(9) Uani 1 1 d . . . . .
H17A H 1.049404 0.736180 0.511904 0.082 Uiso 1 1 calc R . . . .
H17B H 0.995977 0.846943 0.490413 0.082 Uiso 1 1 calc R . . . .
F7 F 0.0790(4) 0.2573(4) 0.8301(2) 0.1466(15) Uani 1 1 d . . . . .
C25 C 0.6872(4) 0.3837(3) 0.51157(19) 0.0567(7) Uani 1 1 d . . . . .
C31 C 0.6768(4) 0.5195(3) 0.8348(2) 0.0702(10) Uani 1 1 d . . . . .
H31A H 0.587363 0.516163 0.855899 0.084 Uiso 1 1 calc R . . . .
H31B H 0.745744 0.514525 0.879089 0.084 Uiso 1 1 calc R . . . .
C34 C 0.7484(4) 0.7400(4) 0.9343(2) 0.0675(9) Uani 1 1 d . . . . .
H34 H 0.714926 0.670001 0.957595 0.081 Uiso 1 1 calc R . . . .
C21 C 0.6144(4) 0.4973(4) 0.4114(2) 0.0723(10) Uani 1 1 d . . . . .
H21 H 0.623285 0.569830 0.390045 0.087 Uiso 1 1 calc R . . . .
C36 C 0.8359(4) 0.9504(4) 0.9486(2) 0.0754(11) Uani 1 1 d . . . . .
H36 H 0.859601 1.023267 0.981136 0.091 Uiso 1 1 calc R . . . .
C30 C 0.6585(4) 0.4180(3) 0.7711(3) 0.0756(11) Uani 1 1 d . . . . .
H30A H 0.618270 0.342891 0.791874 0.091 Uiso 1 1 calc R . . . .
H30B H 0.594662 0.425783 0.725163 0.091 Uiso 1 1 calc R . . . .
C35 C 0.7856(5) 0.8486(5) 0.9814(2) 0.0792(12) Uani 1 1 d . . . . .
H35 H 0.775826 0.851794 1.036315 0.095 Uiso 1 1 calc R . . . .
C24 C 0.5844(5) 0.2829(4) 0.4734(3) 0.0791(11) Uani 1 1 d . . . . .
H24 H 0.573304 0.209681 0.493973 0.095 Uiso 1 1 calc R . . . .
C48 C 1.4078(5) 0.7194(5) 1.0320(2) 0.0856(13) Uani 1 1 d . . . . .
H48 H 1.505630 0.748485 1.044076 0.103 Uiso 1 1 calc R . . . .
C23 C 0.4983(5) 0.2925(5) 0.4044(3) 0.0913(14) Uani 1 1 d . . . . .
H23 H 0.430759 0.224956 0.378462 0.110 Uiso 1 1 calc R . . . .
C47 C 1.3361(6) 0.6096(5) 0.9870(3) 0.0866(13) Uani 1 1 d . . . . .
H47 H 1.377921 0.553802 0.963569 0.104 Uiso 1 1 calc R . . . .
C49 C 1.3088(5) 0.7773(5) 1.0555(2) 0.0838(12) Uani 1 1 d . . . . .
H49 H 1.328628 0.851983 1.085602 0.101 Uiso 1 1 calc R . . . .
C46 C 1.1910(6) 0.5991(5) 0.9835(3) 0.0923(15) Uani 1 1 d . . . . .
H46 H 1.118731 0.534601 0.957851 0.111 Uiso 1 1 calc R . . . .
C50 C 1.1731(5) 0.7035(6) 1.0259(3) 0.0922(15) Uani 1 1 d . . . . .
H50 H 1.087206 0.720403 1.032970 0.111 Uiso 1 1 calc R . . . .
C27 C 0.7313(6) 0.2839(3) 0.6239(3) 0.0852(13) Uani 1 1 d . . . . .
H27A H 0.630176 0.268002 0.626903 0.102 Uiso 1 1 calc R . . . .
H27B H 0.749562 0.213011 0.596974 0.102 Uiso 1 1 calc R . . . .
C28 C 0.8063(6) 0.3112(3) 0.7029(3) 0.0862(13) Uani 1 1 d . . . . .
H28A H 0.906044 0.318773 0.698856 0.103 Uiso 1 1 calc R . . . .
H28B H 0.772682 0.244625 0.733554 0.103 Uiso 1 1 calc R . . . .
C22 C 0.5119(5) 0.3974(5) 0.3752(3) 0.0892(13) Uani 1 1 d . . . . .
H22 H 0.451759 0.403123 0.330162 0.107 Uiso 1 1 calc R . . . .
C10 C 0.3584(6) -0.0147(5) 0.6697(3) 0.1029(16) Uani 1 1 d . . . . .
H10A H 0.314944 0.029462 0.706883 0.124 Uiso 1 1 calc R . . . .
H10B H 0.316422 -0.099402 0.671503 0.124 Uiso 1 1 calc R . . . .

loop_
_atom_site_aniso_label
_atom_site_aniso_U_11
_atom_site_aniso_U_22
_atom_site_aniso_U_33
_atom_site_aniso_U_23
_atom_site_aniso_U_13
_atom_site_aniso_U_12
Fe1 0.0426(3) 0.0584(3) 0.0497(3) 0.0171(2) 0.00818(18) 0.0143(2)
P1 0.0607(5) 0.0581(5) 0.0700(5) 0.0224(4) 0.0040(4) 0.0189(4)
Cl9 0.1082(11) 0.1020(10) 0.1731(16) 0.0482(10) 0.0086(10) -0.0025(8)
Cl11 0.1459(14) 0.1083(10) 0.1231(11) 0.0267(9) 0.0155(10) 0.0316(9)
O30 0.0543(12) 0.0594(12) 0.0480(11) 0.0186(10) 0.0088(9) 0.0074(10)
O13 0.0631(13) 0.0464(11) 0.0438(10) 0.0069(8) 0.0104(9) 0.0047(9)
O19 0.0682(14) 0.0493(11) 0.0472(11) 0.0146(9) -0.0005(9) 0.0096(10)
O16 0.0718(14) 0.0482(11) 0.0492(11) 0.0114(9) 0.0163(10) 0.0112(10)
O29 0.0773(16) 0.0508(12) 0.0628(14) 0.0142(10) 0.0107(11) -0.0013(11)
N1 0.0419(12) 0.0427(12) 0.0621(15) 0.0077(11) 0.0025(10) 0.0074(10)
O26 0.0997(19) 0.0533(13) 0.0619(14) 0.0181(11) 0.0038(13) 0.0145(13)
F6 0.111(2) 0.105(2) 0.0855(17) 0.0181(15) -0.0172(15) 0.0064(16)
F4 0.163(3) 0.0785(16) 0.106(2) 0.0370(15) 0.0047(19) 0.0436(18)
F2 0.178(3) 0.0730(16) 0.135(3) 0.0347(16) -0.002(2) 0.0571(19)
C12 0.0410(14) 0.0644(18) 0.0409(14) 0.0025(13) 0.0038(11) 0.0179(13)
F8 0.0849(19) 0.131(3) 0.158(3) 0.038(2) 0.0449(19) 0.0283(18)
C38 0.0408(14) 0.0487(15) 0.0471(14) 0.0115(12) 0.0065(11) 0.0127(12)
C43 0.0460(15) 0.0516(16) 0.0544(16) 0.0096(13) 0.0099(12) 0.0095(13)
C42 0.0477(16) 0.0576(17) 0.0540(16) 0.0164(13) 0.0146(12) 0.0189(13)
C39 0.0477(16) 0.0494(16) 0.0607(18) 0.0108(13) 0.0031(13) 0.0183(13)
C33 0.0413(14) 0.074(2) 0.0449(15) 0.0133(14) 0.0079(11) 0.0224(14)
F5 0.152(3) 0.102(2) 0.126(3) -0.0048(18) -0.062(2) 0.020(2)
C37 0.0543(18) 0.070(2) 0.0582(18) -0.0048(16) 0.0031(14) 0.0228(16)
C40 0.0577(18) 0.0481(16) 0.0648(19) 0.0121(14) -0.0024(15) 0.0083(14)
C20 0.0521(16) 0.0564(17) 0.0457(15) -0.0004(13) 0.0084(12) 0.0140(13)
C45 0.0555(18) 0.066(2) 0.0541(17) 0.0044(15) 0.0065(14) 0.0152(15)
C41 0.0386(15) 0.073(2) 0.0614(18) 0.0250(16) 0.0075(13) 0.0061(14)
C14 0.0653(19) 0.0411(15) 0.0613(18) 0.0083(13) 0.0140(15) 0.0076(14)
C15 0.079(2) 0.0472(16) 0.0615(19) 0.0204(14) 0.0174(16) 0.0138(16)
C18 0.105(3) 0.0523(18) 0.0439(16) 0.0153(14) 0.0096(17) 0.0184(18)
C17 0.096(3) 0.0541(18) 0.0547(18) 0.0190(15) 0.0289(18) 0.0083(18)
F7 0.127(3) 0.221(4) 0.125(3) 0.053(3) 0.066(2) 0.078(3)
C25 0.0618(19) 0.0559(17) 0.0512(17) 0.0036(13) 0.0127(14) 0.0122(15)
C31 0.060(2) 0.080(2) 0.077(2) 0.041(2) 0.0255(17) 0.0113(18)
C34 0.063(2) 0.100(3) 0.0489(18) 0.0179(18) 0.0135(15) 0.0318(19)
C21 0.076(2) 0.084(3) 0.0577(19) -0.0033(18) -0.0051(17) 0.031(2)
C36 0.066(2) 0.103(3) 0.056(2) -0.022(2) -0.0025(17) 0.034(2)
C30 0.066(2) 0.058(2) 0.089(3) 0.0299(19) -0.0063(19) -0.0088(17)
C35 0.080(3) 0.125(4) 0.0440(18) 0.007(2) 0.0085(17) 0.048(3)
C24 0.086(3) 0.059(2) 0.088(3) 0.0022(19) 0.032(2) 0.0060(19)
C48 0.069(2) 0.130(4) 0.064(2) 0.047(3) 0.0031(19) 0.029(3)
C23 0.059(2) 0.112(4) 0.083(3) -0.028(3) -0.001(2) 0.004(2)
C47 0.111(4) 0.094(3) 0.076(3) 0.049(2) 0.029(2) 0.048(3)
C49 0.092(3) 0.109(3) 0.052(2) 0.016(2) 0.0072(19) 0.029(3)
C46 0.102(4) 0.093(3) 0.070(3) 0.045(2) 0.007(2) -0.007(3)
C50 0.073(3) 0.151(5) 0.070(2) 0.052(3) 0.032(2) 0.039(3)
C27 0.125(4) 0.052(2) 0.079(3) 0.0202(18) 0.012(2) 0.020(2)
C28 0.113(4) 0.050(2) 0.091(3) 0.0195(19) 0.001(3) 0.014(2)
C22 0.069(3) 0.112(4) 0.080(3) -0.015(3) -0.012(2) 0.027(3)
C10 0.104(4) 0.093(3) 0.115(4) 0.025(3) 0.040(3) 0.016(3)

loop_
_atom_type_symbol
_atom_type_description
_atom_type_scat_dispersion_real
_atom_type_scat_dispersion_imag
_atom_type_scat_source
C C 0.0181 0.0091 'International Tables Vol C Tables 4.2.6.8 and 6.1.1.4'
H H 0.0000 0.0000 'International Tables Vol C Tables 4.2.6.8 and 6.1.1.4'
Cl Cl 0.3639 0.7018 'International Tables Vol C Tables 4.2.6.8 and 6.1.1.4'
F F 0.0727 0.0534 'International Tables Vol C Tables 4.2.6.8 and 6.1.1.4'
Fe Fe -1.1336 3.1974 'International Tables Vol C Tables 4.2.6.8 and 6.1.1.4'
N N 0.0311 0.0180 'International Tables Vol C Tables 4.2.6.8 and 6.1.1.4'
O O 0.0492 0.0322 'International Tables Vol C Tables 4.2.6.8 and 6.1.1.4'
P P 0.2955 0.4335 'International Tables Vol C Tables 4.2.6.8 and 6.1.1.4'

loop_
_geom_angle_atom_site_label_1
_geom_angle_atom_site_label_2
_geom_angle_atom_site_label_3
_geom_angle
_geom_angle_site_symmetry_1
_geom_angle_site_symmetry_3
_geom_angle_publ_flag
C38 Fe1 C42 41.48(11) . . ?
C38 Fe1 C39 41.34(12) . . ?
C38 Fe1 C40 68.95(12) . . ?
C38 Fe1 C41 69.25(12) . . ?
C38 Fe1 C48 162.56(18) . . ?
C38 Fe1 C47 124.54(18) . . ?
C38 Fe1 C49 155.12(16) . . ?
C38 Fe1 C46 106.36(17) . . ?
C38 Fe1 C50 119.51(16) . . ?
C42 Fe1 C39 68.95(12) . . ?
C42 Fe1 C40 68.43(13) . . ?
C42 Fe1 C41 40.82(13) . . ?
C42 Fe1 C48 125.63(16) . . ?
C42 Fe1 C47 106.02(16) . . ?
C42 Fe1 C49 163.06(16) . . ?
C42 Fe1 C46 118.18(19) . . ?
C42 Fe1 C50 153.7(2) . . ?
C39 Fe1 C40 40.28(13) . . ?
C39 Fe1 C41 68.21(13) . . ?
C39 Fe1 C48 155.27(19) . . ?
C39 Fe1 C49 121.69(16) . . ?
C39 Fe1 C50 109.31(16) . . ?
C41 Fe1 C40 40.35(14) . . ?
C41 Fe1 C49 127.23(18) . . ?
C48 Fe1 C40 121.27(18) . . ?
C48 Fe1 C41 108.50(15) . . ?
C48 Fe1 C49 39.51(18) . . ?
C47 Fe1 C39 163.37(19) . . ?
C47 Fe1 C40 154.21(19) . . ?
C47 Fe1 C41 119.04(17) . . ?
C47 Fe1 C48 40.3(2) . . ?
C47 Fe1 C49 67.5(2) . . ?
C47 Fe1 C46 40.2(2) . . ?
C47 Fe1 C50 67.8(2) . . ?
C49 Fe1 C40 110.18(18) . . ?
C46 Fe1 C39 127.01(18) . . ?
C46 Fe1 C40 165.0(2) . . ?
C46 Fe1 C41 152.9(2) . . ?
C46 Fe1 C48 67.3(2) . . ?
C46 Fe1 C49 67.7(2) . . ?
C46 Fe1 C50 40.6(2) . . ?
C50 Fe1 C40 128.2(2) . . ?
C50 Fe1 C41 164.8(2) . . ?
C50 Fe1 C48 67.08(18) . . ?
C50 Fe1 C49 40.2(2) . . ?
F4 P1 F6 88.92(16) . . ?
F4 P1 F8 90.02(18) . . ?
F2 P1 F6 88.12(17) . . ?
F2 P1 F4 177.03(19) . . ?
F2 P1 F8 89.9(2) . . ?
F8 P1 F6 86.34(19) . . ?
F5 P1 F6 178.2(2) . . ?
F5 P1 F4 90.34(17) . . ?
F5 P1 F2 92.63(19) . . ?
F5 P1 F8 92.0(2) . . ?
F7 P1 F6 90.3(2) . . ?
F7 P1 F4 88.8(2) . . ?
F7 P1 F2 91.1(2) . . ?
F7 P1 F8 176.5(2) . . ?
F7 P1 F5 91.3(2) . . ?
C33 O30 C31 117.3(3) . . ?
C12 O13 C14 116.2(2) . . ?
C20 O19 C18 116.7(3) . . ?
C15 O16 C17 112.9(3) . . ?
C30 O29 C28 117.1(3) . . ?
C45 N1 C43 113.1(2) . . ?
C25 O26 C27 113.5(3) . . ?
O13 C12 C33 115.8(3) . . ?
O13 C12 C37 123.9(3) . . ?
C37 C12 C33 120.3(3) . . ?
C43 C38 Fe1 119.7(2) . . ?
C42 C38 Fe1 69.53(17) . . ?
C42 C38 C43 127.0(3) . . ?
C39 C38 Fe1 70.00(16) . . ?
C39 C38 C43 125.7(3) . . ?
C39 C38 C42 106.8(3) . . ?
C38 C43 N1 114.6(2) . . ?
C38 C42 Fe1 69.00(16) . . ?
C41 C42 Fe1 70.35(18) . . ?
C41 C42 C38 108.2(3) . . ?
C38 C39 Fe1 68.65(16) . . ?
C40 C39 Fe1 70.49(17) . . ?
C40 C39 C38 108.5(3) . . ?
O30 C33 C12 116.2(2) . . ?
O30 C33 C34 124.6(3) . . ?
C34 C33 C12 119.2(3) . . ?
C12 C37 C36 118.3(4) . . ?
C39 C40 Fe1 69.23(17) . . ?
C39 C40 C41 108.4(3) . . ?
C41 C40 Fe1 69.55(18) . . ?
O19 C20 C25 116.2(3) . . ?
O19 C20 C21 124.6(3) . . ?
C21 C20 C25 119.2(3) . . ?
C42 C41 Fe1 68.83(17) . . ?
C40 C41 Fe1 70.10(18) . . ?
C40 C41 C42 108.1(3) . . ?
O13 C14 C15 108.0(3) . . ?
O16 C15 C14 109.8(3) . . ?
O19 C18 C17 108.2(3) . . ?
O16 C17 C18 114.3(3) . . ?
O26 C25 C20 116.1(3) . . ?
O26 C25 C24 124.9(3) . . ?
C20 C25 C24 119.0(3) . . ?
O30 C31 C30 109.0(3) . . ?
C35 C34 C33 120.5(4) . . ?
C20 C21 C22 121.0(4) . . ?
C35 C36 C37 121.4(4) . . ?
O29 C30 C31 108.4(3) . . ?
C36 C35 C34 120.3(3) . . ?
C23 C24 C25 119.7(4) . . ?
C47 C48 Fe1 69.3(2) . . ?
C49 C48 Fe1 70.4(2) . . ?
C49 C48 C47 108.8(4) . . ?
C22 C23 C24 120.6(4) . . ?
C48 C47 Fe1 70.4(2) . . ?
C46 C47 Fe1 70.0(2) . . ?
C46 C47 C48 107.7(4) . . ?
C48 C49 Fe1 70.1(2) . . ?
C48 C49 C50 108.0(5) . . ?
C50 C49 Fe1 69.6(2) . . ?
C47 C46 Fe1 69.9(2) . . ?
C47 C46 C50 107.9(5) . . ?
C50 C46 Fe1 70.0(2) . . ?
C49 C50 Fe1 70.2(2) . . ?
C49 C50 C46 107.6(4) . . ?
C46 C50 Fe1 69.4(2) . . ?
C28 C27 O26 108.7(4) . . ?
C27 C28 O29 114.6(4) . . ?
C23 C22 C21 120.4(4) . . ?
Cl9 C10 Cl11 113.3(3) . . ?

loop_
_geom_bond_atom_site_label_1
_geom_bond_atom_site_label_2
_geom_bond_distance
_geom_bond_site_symmetry_2
_geom_bond_publ_flag
Fe1 C38 2.018(3) . ?
Fe1 C42 2.025(3) . ?
Fe1 C39 2.036(3) . ?
Fe1 C40 2.053(3) . ?
Fe1 C41 2.046(3) . ?
Fe1 C48 2.044(4) . ?
Fe1 C47 2.031(4) . ?
Fe1 C49 2.048(4) . ?
Fe1 C46 2.032(4) . ?
Fe1 C50 2.040(4) . ?
P1 F6 1.602(3) . ?
P1 F4 1.579(2) . ?
P1 F2 1.566(2) . ?
P1 F8 1.586(3) . ?
P1 F5 1.561(3) . ?
P1 F7 1.543(3) . ?
Cl9 C10 1.724(6) . ?
Cl11 C10 1.748(6) . ?
O30 C33 1.364(4) . ?
O30 C31 1.446(4) . ?
O13 C12 1.378(3) . ?
O13 C14 1.429(4) . ?
O19 C20 1.372(4) . ?
O19 C18 1.428(4) . ?
O16 C15 1.424(4) . ?
O16 C17 1.425(4) . ?
O29 C30 1.413(5) . ?
O29 C28 1.444(5) . ?
N1 C43 1.509(4) . ?
N1 C45 1.479(4) . ?
O26 C25 1.364(4) . ?
O26 C27 1.450(4) . ?
C12 C33 1.398(5) . ?
C12 C37 1.384(5) . ?
C38 C43 1.484(4) . ?
C38 C42 1.432(4) . ?
C38 C39 1.431(4) . ?
C42 C41 1.420(5) . ?
C39 C40 1.408(4) . ?
C33 C34 1.388(4) . ?
C37 C36 1.412(5) . ?
C40 C41 1.413(5) . ?
C20 C25 1.393(5) . ?
C20 C21 1.374(5) . ?
C14 C15 1.483(5) . ?
C18 C17 1.491(6) . ?
C25 C24 1.394(5) . ?
C31 C30 1.483(6) . ?
C34 C35 1.374(6) . ?
C21 C22 1.377(6) . ?
C36 C35 1.346(7) . ?
C24 C23 1.394(7) . ?
C48 C47 1.403(7) . ?
C48 C49 1.383(6) . ?
C23 C22 1.332(7) . ?
C47 C46 1.395(7) . ?
C49 C50 1.406(7) . ?
C46 C50 1.411(7) . ?
C27 C28 1.417(6) . ?
